data_2001633
loop_
_publ_author_name
'Mhanni, A.'
'Ouahab, L.'
'Grandjean, D.'
'Amouroux, J.'
'Fabre, J. M.'

_publ_section_title
;
 Structures of 3,4-dimethyl-2,2',5,5'-tetrathiafulvalene perrhenate,
 (DMTTF)ReO~4~, and
 3',4'-dimethyl-3,4-tetramethylene-2,5-dithia-2',5'-diselenafulvalene
 hexafluorophosphate, (CHDTDMDSF)PF~6~
;
_journal_issue 6
_journal_name_full 'Acta Crystallographica Section C'
_journal_page_first 1187
_journal_page_last 1189
_journal_paper_doi 10.1107/S0108270192013222
_journal_volume 49
_journal_year 1993
_chemical_formula_moiety 'C12 H14 S2 Se2,F6 P1'
_chemical_formula_sum 'C12 H14 F6 P S2 Se2'
_chemical_formula_weight 525.26
_space_group_IT_number 2
_space_group_name_Hall '-P 1'
_space_group_name_H-M_alt 'P -1'
_symmetry_cell_setting triclinic
_symmetry_space_group_name_Hall '-P 1'
_symmetry_space_group_name_H-M 'P -1'
_atom_type_scat_source IntTabIV
_cell_angle_alpha 81.95(3)
_cell_angle_beta 80.84(5)
_cell_angle_gamma 68.36(7)
_cell_formula_units_Z 2
_cell_length_a 9.682(14)
_cell_length_b 9.698(4)
_cell_length_c 9.926(2)
_cell_measurement_reflns_used 25
_cell_measurement_temperature 293
_cell_measurement_theta_max 10
_cell_measurement_theta_min 7.5
_cell_volume 851.9(14)
_diffrn_measurement_device 'Enraf-Nonius CAD-4'
_diffrn_measurement_method \q-2\q
_diffrn_radiation_type MoK\a
_diffrn_radiation_wavelength 0.71073
_diffrn_reflns_av_R_equivalents 0.034
_diffrn_reflns_limit_h_max 11
_diffrn_reflns_limit_h_min 0
_diffrn_reflns_limit_k_max 11
_diffrn_reflns_limit_k_min -10
_diffrn_reflns_limit_l_max 11
_diffrn_reflns_limit_l_min -11
_diffrn_reflns_number 3191
_diffrn_reflns_theta_max 25
_diffrn_standards_decay_% <2
_diffrn_standards_interval_time 60
_diffrn_standards_number 3
_exptl_absorpt_coefficient_mu 4.67
_exptl_absorpt_correction_T_max 1.2045
_exptl_absorpt_correction_T_min 0.7179
_exptl_absorpt_correction_type empirical
_exptl_crystal_colour Black
_exptl_crystal_density_diffrn 2.047
_exptl_crystal_description Parallelepiped
_exptl_crystal_size_max 0.3
_exptl_crystal_size_mid 0.2
_exptl_crystal_size_min 0.15
_refine_diff_density_max 0.918
_refine_diff_density_min -0.353
_refine_ls_extinction_coef 1.6287E-7
_refine_ls_goodness_of_fit_obs 1.617
_refine_ls_number_parameters 209
_refine_ls_number_reflns 1821
_refine_ls_R_factor_obs 0.051
_refine_ls_shift/esd_max 0.09
_refine_ls_structure_factor_coef F
_refine_ls_weighting_details w=4F~o~^2^/[\s(I)^2^+(0.07|F~o~|^2^)^2^]
_refine_ls_weighting_scheme calc
_refine_ls_wR_factor_obs 0.071
_reflns_number_observed 1821
_reflns_number_total 2799
_reflns_observed_criterion I>3\s(I)
_cod_data_source_file pa1033.cif
_cod_data_source_block pa1033_structure_2_of_2
_cod_depositor_comments
;
The following automatic conversions were performed:

'_refine_ls_weighting_scheme' value
'w=4F~o~^2^/[\s(I)^2^+(0.07|F~o~|^2^)^2^]' was changed to 'calc'. New
tag '_refine_ls_weighting_details' was created. The value of the new
tag was set to 'w=4F~o~^2^/[\s(I)^2^+(0.07|F~o~|^2^)^2^]'.

Automatic conversion script
Id: cif_fix_values 3143 2015-03-26 13:38:13Z robertas 
;
_cod_original_cell_volume 852.0
_cod_original_formula_sum 'C12 H14 F6 P1 S2 Se2'
_cod_database_code 2001633

loop_
_space_group_symop_id
_space_group_symop_operation_xyz
1 x,y,z
2 -x,-y,-z

loop_
_atom_site_label
_atom_site_fract_x
_atom_site_fract_y
_atom_site_fract_z
Se1 .66900(10) .34650(10) .30140(10)
Se2 .36380(10) .61080(10) .27480(10)
S1 .4882(2) .1941(2) .5592(2)
S2 .2103(2) .4406(3) .5299(3)
C1 .3977(9) .3612(9) .4721(9)
C2 .4689(9) .4302(9) .3640(10)
C3 .6569(9) .4960(10) .1560(10)
C4 .5270(10) .6090(10) .1451(9)
C5 .1987(9) .2960(9) .6492(9)
C6 .3322(9) .1816(9) .6650(10)
C7 .3430(10) .0440(10) .7610(10)
C8 .1900(10) .0410(10) .8040(10)
C9 .0680(10) .1800(10) .8310(10)
C10 .0510(10) .3000(10) .7200(10)
C11 .8030(10) .4760(10) .0610(10)
C12 .4930(10) .7350(10) .0340(10)
P .1570(3) .1430(3) .2747(3)
F1 .0210(8) .1610(10) .1990(10)
F2 .2880(9) .1271(9) .3540(10)
F3 .2630(10) .0900(10) .1480(10)
F4 .1730(10) -.0180(9) .3110(10)
F5 .0450(10) .205(2) .3920(10)
F6 .1450(10) .2980(10) .219(2)
H3 .8367 .5606 .0644
H4 .3856 .8047 .0528
H5 .5600 .7935 .0319
H6 .5066 .6965 -.0568
H7 .3908 .0436 .8433
H8 .4075 -.0486 .7125
H9 .1937 -.0320 .8879
H10 .1616 -.0004 .7278
H11 .0893 .2151 .9159
H12 -.0278 .1597 .8569
H13 -.0099 .2875 .6509
H14 -.0052 .4008 .7558

loop_
_geom_angle_atom_site_label_1
_geom_angle_atom_site_label_2
_geom_angle_atom_site_label_3
_geom_angle
_geom_angle_publ_flag
C2 Se1 C3 92.9(4) yes
C2 Se2 C4 93.4(4) yes
C1 S1 C6 96.3(4) yes
C1 S2 C5 97.2(4) yes
S1 C1 S2 114.3(5) yes
S1 C1 C2 123.5(6) yes
S2 C1 C2 122.2(5) yes
Se1 C2 Se2 116.1(5) yes
Se1 C2 C1 122.7(5) yes
Se2 C2 C1 121.1(5) yes
Se1 C3 C4 119.1(7) yes
Se1 C3 C11 115.0(6) yes
C4 C3 C11 125.9(8) yes
Se2 C4 C3 118.3(7) yes
Se2 C4 C12 114.4(6) yes
C3 C4 C12 127.3(8) yes
S2 C5 C6 114.9(7) yes
S2 C5 C10 119.7(6) yes
C6 C5 C10 125.4(8) yes
S1 C6 C5 117.1(7) yes
S1 C6 C7 120.3(6) yes
C5 C6 C7 122.4(8) yes
C6 C7 C8 108.9(7) yes
C7 C8 C9 119.0(10) yes
C8 C9 C10 115.0(10) yes
C5 C10 C9 110.9(8) yes
F1 P F2 178.2(5) yes
F1 P F3 90.3(6) yes
F1 P F4 87.7(6) yes
F1 P F5 86.3(6) yes
F1 P F6 88.9(7) yes
F2 P F3 91.5(6) yes
F2 P F4 92.5(6) yes
F2 P F5 91.9(6) yes
F2 P F6 91.2(7) yes
F3 P F4 85.7(7) yes
F3 P F5 175.2(6) yes
F3 P F6 87.5(7) yes
F4 P F5 97.5(8) yes
F4 P F6 172.4(8) yes
F5 P F6 89.1(8) yes

loop_
_geom_bond_atom_site_label_1
_geom_bond_atom_site_label_2
_geom_bond_distance
_geom_bond_publ_flag
Se1 C2 1.844(8) yes
Se1 C3 1.880(9) yes
Se2 C2 1.853(8) yes
Se2 C4 1.868(9) yes
S1 C1 1.715(7) yes
S1 C6 1.729(9) yes
S2 C1 1.725(8) yes
S2 C5 1.729(9) yes
C1 C2 1.400(10) yes
C3 C4 1.340(10) yes
C3 C11 1.530(10) yes
C4 C12 1.500(10) yes
C5 C6 1.370(10) yes
C5 C10 1.480(10) yes
C6 C7 1.510(10) yes
C7 C8 1.49(2) yes
C8 C9 1.460(10) yes
C9 C10 1.47(2) yes
P F1 1.560(10) yes
P F2 1.550(10) yes
P F3 1.510(10) yes
P F4 1.510(10) yes
P F5 1.480(10) yes
P F6 1.500(10) yes
